data_4512534
loop_
_publ_author_name
'Chen, Di-Ming'
'Xu, Na'
'Qiu, Xiao-Hang'
'Cheng, Peng'

_publ_section_title
;
 Functionalization of Metal--Organic Framework via Mixed-Ligand Strategy
 for Selective CO2Sorption at Ambient Conditions
;
_journal_issue 2
_journal_name_full 'Crystal Growth &amp; Design'
_journal_page_first 961
_journal_paper_doi 10.1021/cg501758a
_journal_volume 15
_journal_year 2015
_chemical_formula_moiety 'C76 H52 N16 O13 Zn4'
_chemical_formula_sum 'C76 H52 N16 O13 Zn4'
_chemical_formula_weight 1658.82
_chemical_name_systematic
;
 ? 
;
_space_group_crystal_system triclinic
_space_group_IT_number 2
_space_group_name_Hall '-P 1'
_space_group_name_H-M_alt 'P -1'
_symmetry_space_group_name_Hall '-P 1'
_symmetry_space_group_name_H-M 'P -1'
_atom_sites_solution_hydrogens geom
_atom_sites_solution_primary direct
_atom_sites_solution_secondary difmap
_audit_creation_date 2014-11-21
_audit_creation_method
;
Olex2 1.2
(compiled 2014.11.20 svn.r3092 for OlexSys, GUI svn.r4949)
;
_cell_angle_alpha 86.672(2)
_cell_angle_beta 79.485(2)
_cell_angle_gamma 75.825(3)
_cell_formula_units_Z 2
_cell_length_a 14.7979(4)
_cell_length_b 18.6413(5)
_cell_length_c 22.2879(5)
_cell_measurement_reflns_used 13277
_cell_measurement_temperature 130(3)
_cell_measurement_theta_max 28.0570
_cell_measurement_theta_min 3.3330
_cell_volume 5860.3(3)
_computing_cell_refinement
;
CrysAlisPro, Agilent Technologies,
Version 1.171.36.32 (release 02-08-2013 CrysAlis171 .NET)
(compiled Aug  2 2013,16:46:58)
;
_computing_data_collection
;
CrysAlisPro, Agilent Technologies,
Version 1.171.36.32 (release 02-08-2013 CrysAlis171 .NET)
(compiled Aug  2 2013,16:46:58)
;
_computing_data_reduction
;
CrysAlisPro, Agilent Technologies,
Version 1.171.36.32 (release 02-08-2013 CrysAlis171 .NET)
(compiled Aug  2 2013,16:46:58)
;
_computing_molecular_graphics 'Olex2 (Dolomanov et al., 2009)'
_computing_publication_material 'Olex2 (Dolomanov et al., 2009)'
_computing_structure_refinement 'XL (Sheldrick, 2008)'
_computing_structure_solution 'ShelXS (Sheldrick, 2008)'
_diffrn_ambient_temperature 130(3)
_diffrn_detector_area_resol_mean 16.2116
_diffrn_measured_fraction_theta_full 0.998
_diffrn_measured_fraction_theta_max 0.998
_diffrn_measurement_details
;
  1 omega   35.00   60.00   1.0000   19.0000
omega____ theta____ kappa____ phi______ frames
    -       18.0372  -99.0000  -90.0000 25

  2 omega  -51.00   -2.00   1.0000   19.0000
omega____ theta____ kappa____ phi______ frames
    -       18.0372  -57.0000 -150.0000 49

  3 omega  -55.00   50.00   1.0000   19.0000
omega____ theta____ kappa____ phi______ frames
    -       18.0372  -19.0000  -90.0000 105

  4 omega   -3.00   69.00   1.0000   19.0000
omega____ theta____ kappa____ phi______ frames
    -       18.0372   57.0000  -60.0000 72

  5 omega  -12.00   56.00   1.0000   19.0000
omega____ theta____ kappa____ phi______ frames
    -       18.0372  -99.0000 -180.0000 68

  6 omega   20.00   46.00   1.0000   19.0000
omega____ theta____ kappa____ phi______ frames
    -      -18.8185   57.0000   60.0000 26

  7 omega  -36.00  -10.00   1.0000   19.0000
omega____ theta____ kappa____ phi______ frames
    -      -18.8185   57.0000   60.0000 26

  8 omega  -83.00    1.00   1.0000   19.0000
omega____ theta____ kappa____ phi______ frames
    -      -18.8185  -77.0000   60.0000 84

  9 omega  -13.00   15.00   1.0000   19.0000
omega____ theta____ kappa____ phi______ frames
    -      -18.8185  -86.0000  -70.0000 28
;
_diffrn_measurement_device_type 'SuperNova, Single source at offset, Eos'
_diffrn_measurement_method '\w scans'
_diffrn_orient_matrix_UB_11 -0.0077646000
_diffrn_orient_matrix_UB_12 0.0174290000
_diffrn_orient_matrix_UB_13 -0.0283753000
_diffrn_orient_matrix_UB_21 -0.0468856000
_diffrn_orient_matrix_UB_22 -0.0048719000
_diffrn_orient_matrix_UB_23 0.0057256000
_diffrn_orient_matrix_UB_31 -0.0161771000
_diffrn_orient_matrix_UB_32 0.0348276000
_diffrn_orient_matrix_UB_33 0.0144895000
_diffrn_radiation_monochromator mirror
_diffrn_radiation_type MoK\a
_diffrn_radiation_wavelength 0.71073
_diffrn_reflns_av_R_equivalents 0.0507
_diffrn_reflns_av_unetI/netI 0.0785
_diffrn_reflns_limit_h_max 17
_diffrn_reflns_limit_h_min -17
_diffrn_reflns_limit_k_max 22
_diffrn_reflns_limit_k_min -22
_diffrn_reflns_limit_l_max 26
_diffrn_reflns_limit_l_min -26
_diffrn_reflns_number 49703
_diffrn_reflns_theta_full 25.00
_diffrn_reflns_theta_max 25.00
_diffrn_reflns_theta_min 2.88
_diffrn_source 'SuperNova (Mo) X-ray Source'
_exptl_absorpt_coefficient_mu 0.856
_exptl_absorpt_correction_T_max 1.00000
_exptl_absorpt_correction_T_min 0.83802
_exptl_absorpt_correction_type multi-scan
_exptl_absorpt_process_details
;
CrysAlisPro, Agilent Technologies,
Version 1.171.36.32 (release 02-08-2013 CrysAlis171 .NET)
(compiled Aug  2 2013,16:46:58)
Empirical absorption correction using spherical harmonics,
 implemented in SCALE3 ABSPACK scaling algorithm.
;
_exptl_crystal_colour yellow
_exptl_crystal_colour_primary yellow
_exptl_crystal_density_diffrn 0.940
_exptl_crystal_density_method 'not measured'
_exptl_crystal_description block
_exptl_crystal_F_000 1688
_exptl_crystal_size_max 0.2
_exptl_crystal_size_mid 0.2
_exptl_crystal_size_min 0.2
_platon_squeeze_details
;
;
_refine_diff_density_max 2.206
_refine_diff_density_min -1.060
_refine_diff_density_rms 0.088
_refine_ls_extinction_method none
_refine_ls_goodness_of_fit_ref 1.060
_refine_ls_hydrogen_treatment constr
_refine_ls_matrix_type full
_refine_ls_number_parameters 987
_refine_ls_number_reflns 20613
_refine_ls_number_restraints 0
_refine_ls_restrained_S_all 1.060
_refine_ls_R_factor_all 0.0713
_refine_ls_R_factor_gt 0.0540
_refine_ls_shift/su_max 0.002
_refine_ls_shift/su_mean 0.000
_refine_ls_structure_factor_coef Fsqd
_refine_ls_weighting_details 'calc w=1/[\s^2^(Fo^2^)+(0.0830P)^2^+0.0000P] where P=(Fo^2^+2Fc^2^)/3'
_refine_ls_weighting_scheme calc
_refine_ls_wR_factor_gt 0.1564
_refine_ls_wR_factor_ref 0.1661
_reflns_number_gt 14651
_reflns_number_total 20613
_reflns_threshold_expression >2sigma(I)
_cod_data_source_file cg501758a_si_001.cif
_cod_data_source_block 1
_cod_depositor_comments 'Adding full bibliography for 4512534.cif.'
_cod_database_code 4512534
_chemical_oxdiff_formula 'C Zn'
_reflns_odcompleteness_completeness 99.84
_reflns_odcompleteness_iscentric 1
_reflns_odcompleteness_theta 26.32
_olex2_refinement_description
;
1. Others
 Fixed Uiso: H10A(0.037) H10B(0.037) H10C(0.036) H10D(0.036) H10E(0.038)
 H10F(0.038) H19(0.025) H90(0.03) H15(0.027) H45(0.025) H31(0.026) H10G(0.036)
 H10H(0.036) H91(0.029) H11A(0.09) H11B(0.09) H30(0.028) H18(0.028) H42(0.027)
 H16(0.027) H72(0.027) H46(0.025) H27(0.033) H36(0.023) H43(0.025) H40(0.024)
 H13(0.023) H88(0.027) H6(0.023) H87(0.026) H22(0.026) H75(0.027) H12(0.024)
 H10(0.023) H66(0.024) H70(0.025) H51(0.033) H49(0.03) H21(0.026) H76(0.028)
 H48(0.024) H60(0.033) H61(0.027) H57(0.03) H78(0.034) H73(0.027) H28(0.031)
 H52(0.03) H58(0.034) H82(0.036) H79(0.035) H81(0.036)
 Fixed X: H10A(0.3518) H10B(0.4378) H10C(0.2098) H10D(0.2186) H10E(0.414)
 H10F(0.401) H19(0.6515) H90(0.6944) H15(0.1928) H45(1.135) H31(-0.0266)
 H10G(0.2584) H10H(0.2599) H91(0.8547) H11A(0.1448) H11B(0.1152) H30(0.0252)
 H18(0.8136) H42(1.1927) H16(0.0955) H72(1.3123) H46(1.0358) H27(0.2337)
 H36(1.1417) H43(1.2862) H40(0.9173) H13(0.3456) H88(0.7116) H6(0.1951)
 H87(0.872) H22(0.8248) H75(1.2316) H12(0.2557) H10(-0.0227) H66(1.0226)
 H70(1.2396) H51(0.6032) H49(0.6013) H21(0.6634) H76(1.1318) H48(0.763)
 H60(0.988) H61(0.93) H57(1.1808) H78(0.0179) H73(1.4051) H28(0.2843)
 H52(0.7657) H58(1.2343) H82(1.2805) H79(0.0699) H81(1.3315)
 Fixed Y: H10A(0.6558) H10B(0.6726) H10C(0.9242) H10D(0.862) H10E(0.8393)
 H10F(0.9008) H19(0.8852) H90(0.6356) H15(1.004) H45(0.7196) H31(0.8843)
 H10G(1.1182) H10H(1.0972) H91(0.5869) H11A(0.877) H11B(0.9468) H30(0.847)
 H18(0.858) H42(0.4738) H16(0.9509) H72(0.5824) H46(0.6524) H27(0.7949)
 H36(0.4137) H43(0.5481) H40(0.5861) H13(1.0259) H88(0.7592) H6(0.8804)
 H87(0.7171) H22(1.0329) H75(0.8345) H12(0.9733) H10(0.9685) H66(0.7068)
 H70(0.5323) H51(0.6366) H49(0.4823) H21(1.0629) H76(0.7747) H48(0.441)
 H60(0.1564) H61(0.2843) H57(0.3144) H78(1.4096) H73(0.647) H28(0.7581)
 H52(0.5999) H58(0.1885) H82(0.4301) H79(1.283) H81(0.3032)
 Fixed Z: H10A(-0.0217) H10B(-0.0486) H10C(0.0902) H10D(0.1293) H10E(0.7393)
 H10F(0.6995) H19(0.5612) H90(0.7316) H15(0.7273) H45(0.0857) H31(0.3875) H10G(-
 0.1763) H10H(-0.1148) H91(0.7186) H11A(-0.0577) H11B(-0.0904) H30(0.287)
 H18(0.5318) H42(0.1377) H16(0.6838) H72(0.8124) H46(0.0631) H27(0.4235)
 H36(0.0646) H43(0.1594) H40(0.0996) H13(0.5684) H88(0.8679) H6(0.4942)
 H87(0.8503) H22(0.6225) H75(0.8146) H12(0.5207) H10(0.6241) H66(0.7968)
 H70(0.7549) H51(0.1593) H49(0.042) H21(0.6482) H76(0.7829) H48(0.0332)
 H60(0.0762) H61(0.0861) H57(0.0002) H78(0.7713) H73(0.8455) H28(0.3235)
 H52(0.1454) H58(-0.0147) H82(0.7033) H79(0.7645) H81(0.6965)
;
_olex2_submission_special_instructions 'No special instructions were received'

loop_
_space_group_symop_id
_space_group_symop_operation_xyz
1 'x, y, z'
2 '-x, -y, -z'

loop_
_atom_site_label
_atom_site_type_symbol
_atom_site_fract_x
_atom_site_fract_y
_atom_site_fract_z
_atom_site_U_iso_or_equiv
_atom_site_adp_type
_atom_site_occupancy
_atom_site_calc_flag
_atom_site_refinement_flags_posn
Zn1 Zn 0.40363(3) 0.80348(2) 0.872094(18) 0.01568(11) Uani 1 d .
Zn4 Zn 0.36145(3) 1.06322(2) 0.695656(18) 0.01541(11) Uani 1 d .
Zn3 Zn 0.31222(3) 0.70247(2) 0.133193(18) 0.01546(11) Uani 1 d .
Zn2 Zn 0.27045(5) 0.95898(3) -0.04439(2) 0.05121(19) Uani 1 d .
O12 O 0.14149(18) 0.79778(14) 0.19063(11) 0.0272(6) Uani 1 d .
O4 O 0.1294(2) 1.03402(14) 0.06348(13) 0.0398(8) Uani 1 d .
O7 O 0.53778(18) 0.73632(14) 0.76636(12) 0.0291(6) Uani 1 d .
O2 O 0.44089(18) 0.64721(13) 0.13907(12) 0.0271(6) Uani 1 d .
O8 O 0.18534(19) 1.15774(13) 0.74954(13) 0.0320(7) Uani 1 d .
N6 N 0.3610(2) 1.00201(15) 0.77339(13) 0.0175(7) Uani 1 d .
N15 N 0.2774(2) 1.02136(15) 0.65273(13) 0.0187(7) Uani 1 d .
N4 N 0.3970(3) 0.67450(16) -0.01525(15) 0.0305(8) Uani 1 d .
H10A H 0.3518 0.6558 -0.0217 0.037 Uiso 1 d GR
H10B H 0.4378 0.6726 -0.0486 0.037 Uiso 1 d GR
O9 O 0.32493(18) 1.17115(13) 0.70336(13) 0.0269(6) Uani 1 d .
N1 N 0.3195(2) 0.76660(15) 0.05856(13) 0.0185(7) Uani 1 d .
O6 O 0.53972(17) 0.75867(13) 0.86261(12) 0.0239(6) Uani 1 d .
C26 C 0.3623(2) 0.74654(18) 0.00089(17) 0.0196(8) Uani 1 d .
C74 C 0.5344(2) 0.9920(2) 0.62738(16) 0.0211(8) Uani 1 d .
N7 N 0.3790(2) 0.90307(15) 0.83542(13) 0.0179(7) Uani 1 d .
C76 C 0.3908(2) 0.92753(18) 0.77820(16) 0.0182(8) Uani 1 d .
O13 O 0.28150(17) 0.74301(14) 0.21496(11) 0.0239(6) Uani 1 d .
N12 N 1.2215(2) 0.63967(15) 0.12296(13) 0.0193(7) Uani 1 d .
N3 N 0.3156(2) 0.86634(15) -0.00213(13) 0.0205(7) Uani 1 d .
N14 N 1.3254(2) 0.74719(15) 0.83561(14) 0.0191(7) Uani 1 d .
N8 N 0.3374(2) 0.96717(15) -0.12878(13) 0.0194(7) Uani 1 d .
N2 N 0.3619(2) 0.80223(15) -0.03719(13) 0.0178(7) Uani 1 d .
N5 N 0.2489(2) 0.88628(16) 0.10224(15) 0.0300(8) Uani 1 d .
H10C H 0.2098 0.9242 0.0902 0.036 Uiso 1 d GR
H10D H 0.2186 0.8620 0.1293 0.036 Uiso 1 d GR
O10 O 0.49512(17) 1.05081(13) 0.65765(12) 0.0250(6) Uani 1 d .
O1 O 0.43757(17) 0.56097(13) 0.07512(12) 0.0237(6) Uani 1 d .
N10 N 0.4268(2) 0.88164(16) 0.73021(15) 0.0317(8) Uani 1 d .
H10E H 0.4140 0.8393 0.7393 0.038 Uiso 1 d GR
H10F H 0.4010 0.9008 0.6995 0.038 Uiso 1 d GR
C65 C 0.6861(2) 0.91551(19) 0.57324(17) 0.0211(8) Uani 1 d .
H19 H 0.6515 0.8852 0.5612 0.025 Uiso 1 calc R
O3 O 0.2156(2) 1.05878(15) -0.02461(14) 0.0515(10) Uani 1 d .
C33 C 0.7299(3) 0.6512(2) 0.75636(18) 0.0252(9) Uani 1 d .
H90 H 0.6944 0.6356 0.7316 0.030 Uiso 1 calc R
O11 O 0.49199(17) 0.94638(14) 0.61586(12) 0.0268(6) Uani 1 d .
N16 N -0.0267(2) 0.88941(16) 0.49975(13) 0.0208(7) Uani 1 d .
C27 C 0.5796(2) 0.73429(18) 0.80972(18) 0.0201(8) Uani 1 d .
N11 N 0.9219(2) 0.41932(15) 0.06577(14) 0.0199(7) Uani 1 d .
C50 C 0.2406(3) 1.19645(19) 0.72761(17) 0.0233(9) Uani 1 d .
C51 C 0.2047(2) 0.9983(2) 0.68521(17) 0.0225(8) Uani 1 d .
H15 H 0.1928 1.0040 0.7273 0.027 Uiso 1 calc R
C16 C 1.1466(2) 0.66948(19) 0.09585(17) 0.0206(8) Uani 1 d .
H45 H 1.1350 0.7196 0.0857 0.025 Uiso 1 calc R
N13 N 1.0179(2) 0.54518(15) 0.75757(14) 0.0197(7) Uani 1 d .
C72 C 0.0360(2) 0.8591(2) 0.37478(16) 0.0216(8) Uani 1 d .
H31 H -0.0266 0.8843 0.3875 0.026 Uiso 1 calc R
N9 N 0.2935(2) 1.09505(16) -0.15090(15) 0.0296(8) Uani 1 d .
H10G H 0.2584 1.1182 -0.1763 0.036 Uiso 1 d GR
H10H H 0.2599 1.0972 -0.1148 0.036 Uiso 1 d GR
C32 C 0.8265(3) 0.62277(19) 0.74802(18) 0.0244(9) Uani 1 d .
H91 H 0.8547 0.5869 0.7186 0.029 Uiso 1 calc R
C70 C 0.1613(3) 0.80134(19) 0.29457(16) 0.0194(8) Uani 1 d .
C25 C 0.2922(2) 0.84219(18) 0.05338(16) 0.0192(8) Uani 1 d .
C67 C 0.0982(2) 0.84333(19) 0.41619(16) 0.0196(8) Uani 1 d .
O5 O 0.1580(3) 0.92128(19) -0.06811(15) 0.0598(10) Uani 1 d .
H11A H 0.1448 0.8770 -0.0577 0.090 Uiso 1 d GR
H11B H 0.1152 0.9468 -0.0904 0.090 Uiso 1 d GR
C28 C 0.6850(2) 0.70294(19) 0.80137(16) 0.0193(8) Uani 1 d .
C53 C 0.1619(2) 0.95713(19) 0.59672(16) 0.0193(8) Uani 1 d .
C64 C 0.6403(2) 0.9765(2) 0.60805(16) 0.0214(8) Uani 1 d .
C71 C 0.0674(3) 0.8373(2) 0.31433(17) 0.0232(8) Uani 1 d .
H30 H 0.0252 0.8470 0.2870 0.028 Uiso 1 calc R
C66 C 0.7836(2) 0.8989(2) 0.55604(17) 0.0233(9) Uani 1 d .
H18 H 0.8136 0.8580 0.5318 0.028 Uiso 1 calc R
C14 C 1.1793(2) 0.52369(19) 0.12681(17) 0.0222(8) Uani 1 d .
H42 H 1.1927 0.4738 0.1377 0.027 Uiso 1 calc R
C52 C 0.1455(3) 0.9662(2) 0.65926(17) 0.0225(8) Uani 1 d .
H16 H 0.0955 0.9509 0.6838 0.027 Uiso 1 calc R
C43 C 1.2933(3) 0.63380(19) 0.81357(17) 0.0226(8) Uani 1 d .
H72 H 1.3123 0.5824 0.8124 0.027 Uiso 1 calc R
C17 C 1.0865(3) 0.62979(18) 0.08238(17) 0.0207(8) Uani 1 d .
H46 H 1.0358 0.6524 0.0631 0.025 Uiso 1 calc R
C75 C 0.3274(2) 1.02327(18) -0.16699(16) 0.0171(8) Uani 1 d .
C12 C 1.0155(2) 0.39255(18) 0.05911(16) 0.0179(8) Uani 1 d .
C18 C 1.0510(3) 0.31207(18) 0.04563(16) 0.0192(8) Uani 1 d .
C68 C 0.1915(3) 0.8057(2) 0.39622(18) 0.0272(9) Uani 1 d .
H27 H 0.2337 0.7949 0.4235 0.033 Uiso 1 calc R
C11 C 1.0770(2) 0.43455(18) 0.06896(16) 0.0194(8) Uani 1 d .
H36 H 1.1417 0.4137 0.0646 0.023 Uiso 1 calc R
C31 C 0.8825(2) 0.64652(18) 0.78246(17) 0.0181(8) Uani 1 d .
C15 C 1.2361(2) 0.56864(19) 0.13909(17) 0.0210(8) Uani 1 d .
H43 H 1.2862 0.5481 0.1594 0.025 Uiso 1 calc R
C34 C 0.9864(2) 0.61607(19) 0.77393(16) 0.0184(8) Uani 1 d .
C13 C 1.1031(2) 0.55359(18) 0.09836(16) 0.0178(8) Uani 1 d .
C73 C 0.1952(3) 0.77978(19) 0.22886(17) 0.0207(8) Uani 1 d .
C59 C 0.0672(2) 0.87385(18) 0.47890(16) 0.0180(8) Uani 1 d .
C9 C 0.9437(2) 0.53654(19) 0.09031(17) 0.0196(8) Uani 1 d .
H40 H 0.9173 0.5861 0.0996 0.024 Uiso 1 calc R
C36 C 1.1439(2) 0.62830(19) 0.77902(16) 0.0184(8) Uani 1 d .
C55 C 0.2944(2) 1.01092(18) 0.59172(16) 0.0191(8) Uani 1 d .
H13 H 0.3456 1.0259 0.5684 0.023 Uiso 1 calc R
C29 C 0.7403(3) 0.7256(2) 0.83681(17) 0.0224(8) Uani 1 d .
H88 H 0.7116 0.7592 0.8679 0.027 Uiso 1 calc R
C60 C 0.1307(2) 0.89229(19) 0.51007(16) 0.0193(8) Uani 1 d .
H6 H 0.1951 0.8804 0.4942 0.023 Uiso 1 calc R
C30 C 0.8364(3) 0.69938(19) 0.82690(16) 0.0216(8) Uani 1 d .
H87 H 0.8720 0.7171 0.8503 0.026 Uiso 1 calc R
C62 C 0.7902(2) 1.0032(2) 0.60949(16) 0.0214(8) Uani 1 d .
H22 H 0.8248 1.0329 0.6225 0.026 Uiso 1 calc R
C41 C 1.2465(3) 0.78301(19) 0.81537(18) 0.0229(8) Uani 1 d .
H75 H 1.2316 0.8345 0.8146 0.027 Uiso 1 calc R
C56 C 0.0980(2) 0.92868(19) 0.56528(16) 0.0177(8) Uani 1 d .
C54 C 0.2406(2) 0.97971(19) 0.56272(16) 0.0196(8) Uani 1 d .
H12 H 0.2557 0.9733 0.5207 0.024 Uiso 1 calc R
C61 C 0.8368(2) 0.94231(19) 0.57440(15) 0.0163(8) Uani 1 d .
C57 C 0.0017(2) 0.94457(19) 0.58709(16) 0.0192(8) Uani 1 d .
H10 H -0.0227 0.9685 0.6241 0.023 Uiso 1 calc R
C10 C 1.0405(3) 0.50808(18) 0.08534(16) 0.0189(8) Uani 1 d .
C35 C 1.0472(2) 0.65786(19) 0.78504(16) 0.0200(8) Uani 1 d .
H66 H 1.0226 0.7068 0.7968 0.024 Uiso 1 calc R
C37 C 1.1752(2) 0.55461(18) 0.76087(17) 0.0212(8) Uani 1 d .
H70 H 1.2396 0.5323 0.7549 0.025 Uiso 1 calc R
C5 C 0.7824(2) 0.51685(18) 0.08802(17) 0.0198(8) Uani 1 d .
C58 C -0.0584(2) 0.92459(19) 0.55353(16) 0.0186(8) Uani 1 d .
C3 C 0.6351(3) 0.5980(2) 0.13302(19) 0.0276(9) Uani 1 d .
H51 H 0.6032 0.6366 0.1593 0.033 Uiso 1 calc R
C2 C 0.5847(2) 0.56391(18) 0.10215(16) 0.0189(8) Uani 1 d .
C7 C 0.6340(3) 0.50533(19) 0.06373(18) 0.0247(9) Uani 1 d .
H49 H 0.6013 0.4823 0.0420 0.030 Uiso 1 calc R
C63 C 0.6936(3) 1.0208(2) 0.62543(16) 0.0218(8) Uani 1 d .
H21 H 0.6634 1.0629 0.6482 0.026 Uiso 1 calc R
C8 C 0.8860(3) 0.49048(18) 0.08127(17) 0.0207(8) Uani 1 d .
C40 C 1.1866(3) 0.74740(19) 0.79572(18) 0.0231(9) Uani 1 d .
H76 H 1.1318 0.7747 0.7829 0.028 Uiso 1 calc R
C39 C 1.2080(3) 0.66994(19) 0.79505(17) 0.0214(8) Uani 1 d .
C47 C 0.2062(3) 1.28036(19) 0.73044(17) 0.0226(8) Uani 1 d .
C1 C 0.4806(3) 0.59115(19) 0.10616(17) 0.0211(8) Uani 1 d .
C44 C 1.1427(2) 0.4336(2) 0.74039(18) 0.0253(9) Uani 1 d .
C38 C 1.1124(3) 0.51426(19) 0.75157(17) 0.0229(8) Uani 1 d .
C6 C 0.7312(2) 0.48134(18) 0.05775(17) 0.0198(8) Uani 1 d .
H48 H 0.7630 0.4410 0.0332 0.024 Uiso 1 calc R
C22 C 1.0263(3) 0.18838(19) 0.06058(18) 0.0273(9) Uani 1 d .
H60 H 0.9880 0.1564 0.0762 0.033 Uiso 1 calc R
C23 C 0.9921(3) 0.26492(19) 0.06723(17) 0.0228(8) Uani 1 d .
H61 H 0.9300 0.2843 0.0861 0.027 Uiso 1 calc R
C19 C 1.1414(3) 0.2831(2) 0.01522(18) 0.0253(9) Uani 1 d .
H57 H 1.1808 0.3144 0.0002 0.030 Uiso 1 calc R
C21 C 1.1177(3) 0.1609(2) 0.03048(18) 0.0287(9) Uani 1 d .
C49 C 0.0815(3) 1.3886(2) 0.75691(19) 0.0285(9) Uani 1 d .
H78 H 0.0179 1.4096 0.7713 0.034 Uiso 1 calc R
C42 C 1.3490(2) 0.6727(2) 0.83327(17) 0.0227(8) Uani 1 d .
H73 H 1.4051 0.6470 0.8455 0.027 Uiso 1 calc R
C69 C 0.2221(3) 0.7843(2) 0.33606(17) 0.0255(9) Uani 1 d .
H28 H 0.2843 0.7581 0.3235 0.031 Uiso 1 calc R
C4 C 0.7328(3) 0.5753(2) 0.12517(18) 0.0248(9) Uani 1 d .
H52 H 0.7657 0.5999 0.1454 0.030 Uiso 1 calc R
C20 C 1.1739(3) 0.2076(2) 0.00697(18) 0.0287(9) Uani 1 d .
H58 H 1.2343 0.1885 -0.0147 0.034 Uiso 1 calc R
C45 C 1.2381(3) 0.4006(2) 0.7163(2) 0.0299(10) Uani 1 d .
H82 H 1.2805 0.4301 0.7033 0.036 Uiso 1 calc R
C48 C 0.1125(3) 1.3126(2) 0.75253(19) 0.0292(9) Uani 1 d .
H79 H 0.0699 1.2830 0.7645 0.035 Uiso 1 calc R
C46 C 1.2684(3) 0.3246(2) 0.7120(2) 0.0298(10) Uani 1 d .
H81 H 1.3315 0.3032 0.6965 0.036 Uiso 1 calc R
C24 C 0.1547(3) 1.0791(2) 0.02410(19) 0.0319(10) Uani 1 d .

loop_
_atom_site_aniso_label
_atom_site_aniso_U_11
_atom_site_aniso_U_22
_atom_site_aniso_U_33
_atom_site_aniso_U_23
_atom_site_aniso_U_13
_atom_site_aniso_U_12
Zn1 0.0154(2) 0.0138(2) 0.0163(2) -0.00180(17) -0.00056(17) -0.00187(17)
Zn4 0.0137(2) 0.0148(2) 0.0166(2) -0.00261(17) -0.00066(17) -0.00208(17)
Zn3 0.0141(2) 0.0160(2) 0.0152(2) -0.00309(17) -0.00003(17) -0.00267(17)
Zn2 0.0884(5) 0.0185(2) 0.0214(3) 0.0019(2) 0.0190(3) 0.0135(3)
O12 0.0264(14) 0.0384(15) 0.0150(14) -0.0012(12) -0.0019(12) -0.0051(13)
O4 0.057(2) 0.0200(14) 0.0351(18) 0.0015(13) 0.0020(15) -0.0038(14)
O7 0.0186(14) 0.0335(15) 0.0318(16) -0.0043(13) -0.0063(12) 0.0026(12)
O2 0.0208(14) 0.0232(13) 0.0356(16) -0.0061(12) -0.0060(12) -0.0001(12)
O8 0.0337(16) 0.0181(13) 0.0423(18) -0.0011(13) -0.0035(14) -0.0044(13)
N6 0.0176(16) 0.0167(14) 0.0165(16) -0.0013(13) -0.0011(13) -0.0017(13)
N15 0.0168(15) 0.0193(15) 0.0194(17) 0.0008(13) -0.0011(13) -0.0049(13)
N4 0.043(2) 0.0225(17) 0.0220(18) -0.0036(14) 0.0004(16) -0.0044(16)
O9 0.0227(15) 0.0145(12) 0.0408(17) -0.0041(12) -0.0057(13) 0.0019(11)
N1 0.0238(16) 0.0162(15) 0.0174(16) -0.0014(13) -0.0026(13) -0.0087(13)
O6 0.0179(13) 0.0252(13) 0.0248(15) -0.0053(12) 0.0000(12) 0.0005(11)
C26 0.0206(19) 0.0146(17) 0.022(2) -0.0055(16) -0.0020(16) -0.0013(15)
C74 0.0154(18) 0.033(2) 0.0130(19) 0.0037(17) 0.0012(15) -0.0060(17)
N7 0.0232(16) 0.0147(14) 0.0139(16) -0.0040(12) -0.0007(13) -0.0020(13)
C76 0.0190(19) 0.0144(17) 0.019(2) -0.0046(15) -0.0039(16) 0.0013(15)
O13 0.0183(14) 0.0327(14) 0.0172(14) -0.0094(12) 0.0026(11) -0.0017(12)
N12 0.0212(16) 0.0163(15) 0.0197(17) -0.0033(13) -0.0023(13) -0.0031(13)
N3 0.0243(17) 0.0169(15) 0.0168(17) -0.0023(13) 0.0017(14) -0.0016(13)
N14 0.0160(16) 0.0171(15) 0.0218(17) -0.0048(13) 0.0005(13) -0.0009(13)
N8 0.0195(16) 0.0157(15) 0.0193(17) -0.0044(13) 0.0004(13) 0.0008(13)
N2 0.0177(15) 0.0163(15) 0.0163(16) -0.0043(13) -0.0004(13) 0.0009(13)
N5 0.043(2) 0.0170(16) 0.0232(19) -0.0004(14) 0.0019(16) 0.0011(15)
O10 0.0153(13) 0.0285(14) 0.0274(15) -0.0068(12) 0.0026(11) -0.0012(12)
O1 0.0177(13) 0.0174(12) 0.0352(16) 0.0011(12) -0.0051(12) -0.0025(11)
N10 0.052(2) 0.0160(16) 0.0214(18) 0.0006(14) -0.0069(17) 0.0029(16)
C65 0.0191(19) 0.0236(19) 0.022(2) 0.0009(16) -0.0036(16) -0.0083(16)
O3 0.077(2) 0.0244(15) 0.0364(19) -0.0126(14) 0.0289(18) -0.0056(16)
C33 0.0187(19) 0.030(2) 0.031(2) -0.0096(18) -0.0116(17) -0.0056(17)
O11 0.0160(13) 0.0409(16) 0.0217(14) -0.0033(12) 0.0012(11) -0.0063(12)
N16 0.0169(16) 0.0253(16) 0.0183(17) -0.0046(14) -0.0012(13) -0.0016(14)
C27 0.0167(18) 0.0144(17) 0.028(2) 0.0032(16) -0.0008(17) -0.0044(15)
N11 0.0214(16) 0.0172(15) 0.0219(17) 0.0019(13) -0.0050(13) -0.0057(13)
C50 0.030(2) 0.0149(18) 0.023(2) 0.0019(16) -0.0059(18) -0.0026(17)
C51 0.0189(19) 0.030(2) 0.017(2) -0.0076(17) 0.0003(16) -0.0044(17)
C16 0.0182(19) 0.0160(17) 0.029(2) -0.0034(16) -0.0089(16) -0.0019(16)
N13 0.0174(16) 0.0144(14) 0.0270(18) -0.0019(13) -0.0041(13) -0.0023(13)
C72 0.0115(17) 0.030(2) 0.021(2) -0.0079(17) -0.0007(15) -0.0012(16)
N9 0.051(2) 0.0188(16) 0.0152(17) 0.0005(13) -0.0027(16) -0.0037(16)
C32 0.023(2) 0.0192(18) 0.029(2) -0.0121(17) -0.0013(17) -0.0023(17)
C70 0.0215(19) 0.0205(18) 0.0159(19) -0.0049(15) 0.0010(15) -0.0066(16)
C25 0.0191(19) 0.0158(17) 0.020(2) -0.0023(15) 0.0012(16) -0.0018(15)
C67 0.0177(19) 0.0222(18) 0.019(2) -0.0044(16) -0.0021(15) -0.0038(16)
O5 0.085(3) 0.059(2) 0.047(2) 0.0097(18) -0.023(2) -0.033(2)
C28 0.0125(17) 0.0245(19) 0.0174(19) 0.0009(16) 0.0042(15) -0.0032(16)
C53 0.0152(18) 0.0225(18) 0.0179(19) -0.0004(16) -0.0040(15) 0.0006(16)
C64 0.0189(19) 0.032(2) 0.0127(19) 0.0027(16) -0.0022(15) -0.0065(17)
C71 0.0194(19) 0.030(2) 0.018(2) -0.0083(17) -0.0020(16) -0.0005(17)
C66 0.0178(19) 0.0227(19) 0.027(2) -0.0124(17) -0.0015(16) -0.0001(16)
C14 0.0193(19) 0.0156(17) 0.030(2) -0.0025(16) -0.0011(17) -0.0034(16)
C52 0.0198(19) 0.0269(19) 0.021(2) -0.0002(16) 0.0005(16) -0.0093(17)
C43 0.024(2) 0.0123(17) 0.031(2) -0.0096(16) -0.0046(17) -0.0005(16)
C17 0.0188(19) 0.0174(18) 0.027(2) 0.0026(16) -0.0098(16) -0.0026(16)
C75 0.0172(18) 0.0174(18) 0.0145(19) -0.0016(15) -0.0007(15) -0.0010(15)
C12 0.0167(18) 0.0153(17) 0.022(2) -0.0021(15) -0.0033(15) -0.0036(15)
C18 0.0212(19) 0.0168(17) 0.0184(19) -0.0054(15) -0.0075(16) 0.0021(16)
C68 0.0142(19) 0.040(2) 0.026(2) -0.0093(19) -0.0033(16) -0.0003(18)
C11 0.0160(18) 0.0191(18) 0.022(2) 0.0006(15) -0.0003(15) -0.0051(15)
C31 0.0174(18) 0.0129(16) 0.022(2) 0.0004(15) -0.0007(16) -0.0025(15)
C15 0.0133(18) 0.0231(19) 0.026(2) 0.0018(16) -0.0031(16) -0.0046(16)
C34 0.0168(18) 0.0217(18) 0.0151(19) 0.0020(15) -0.0011(15) -0.0029(16)
C13 0.0165(18) 0.0183(17) 0.0170(19) -0.0056(15) 0.0006(15) -0.0020(15)
C73 0.027(2) 0.0161(17) 0.020(2) -0.0002(16) -0.0026(17) -0.0072(17)
C59 0.0143(18) 0.0189(17) 0.0179(19) -0.0068(15) 0.0016(15) -0.0003(15)
C9 0.0173(19) 0.0142(17) 0.026(2) -0.0044(15) -0.0014(16) -0.0020(15)
C36 0.0154(18) 0.0193(18) 0.0178(19) -0.0016(15) 0.0002(15) -0.0012(15)
C55 0.0157(18) 0.0211(18) 0.019(2) -0.0009(16) 0.0027(15) -0.0058(15)
C29 0.021(2) 0.0215(18) 0.023(2) -0.0053(16) -0.0021(16) -0.0008(16)
C60 0.0089(17) 0.0241(19) 0.022(2) 0.0000(16) 0.0009(15) -0.0016(15)
C30 0.023(2) 0.0249(19) 0.018(2) -0.0021(16) -0.0057(16) -0.0056(17)
C62 0.0200(19) 0.029(2) 0.018(2) -0.0025(16) 0.0001(16) -0.0126(17)
C41 0.023(2) 0.0127(17) 0.033(2) -0.0019(16) -0.0035(17) -0.0047(16)
C56 0.0165(18) 0.0221(18) 0.0145(19) 0.0000(15) -0.0015(15) -0.0052(15)
C54 0.0173(18) 0.0254(19) 0.0144(19) -0.0024(16) 0.0003(15) -0.0035(16)
C61 0.0142(17) 0.0233(18) 0.0093(17) 0.0012(15) 0.0032(14) -0.0046(15)
C57 0.0186(18) 0.0215(18) 0.0146(19) -0.0019(15) 0.0031(15) -0.0032(16)
C10 0.0220(19) 0.0147(17) 0.0182(19) -0.0002(15) -0.0003(16) -0.0031(15)
C35 0.0212(19) 0.0152(17) 0.020(2) -0.0011(15) 0.0004(16) 0.0000(15)
C37 0.0137(18) 0.0168(18) 0.030(2) -0.0057(16) -0.0006(16) 0.0010(15)
C5 0.0200(19) 0.0166(17) 0.023(2) 0.0018(16) -0.0060(16) -0.0035(16)
C58 0.0167(18) 0.0227(18) 0.0159(19) -0.0049(15) 0.0017(15) -0.0062(16)
C3 0.024(2) 0.0208(19) 0.034(2) -0.0059(17) 0.0014(18) -0.0007(17)
C2 0.0160(18) 0.0169(17) 0.023(2) 0.0006(15) -0.0039(16) -0.0017(15)
C7 0.024(2) 0.0221(19) 0.030(2) -0.0020(17) -0.0054(17) -0.0079(17)
C63 0.022(2) 0.0249(19) 0.0148(19) -0.0072(16) 0.0071(16) -0.0048(17)
C8 0.0205(19) 0.0173(18) 0.023(2) -0.0010(16) -0.0022(16) -0.0032(16)
C40 0.0164(19) 0.0187(18) 0.032(2) -0.0030(17) -0.0059(17) 0.0023(16)
C39 0.0194(19) 0.0202(18) 0.022(2) -0.0008(16) 0.0000(16) -0.0029(16)
C47 0.024(2) 0.0186(18) 0.025(2) -0.0099(16) -0.0026(17) -0.0029(16)
C1 0.022(2) 0.0186(18) 0.020(2) 0.0006(16) 0.0003(16) -0.0036(16)
C44 0.0133(18) 0.0224(19) 0.035(2) -0.0041(17) -0.0014(17) 0.0042(16)
C38 0.026(2) 0.0223(19) 0.021(2) 0.0014(16) -0.0049(17) -0.0062(17)
C6 0.0194(19) 0.0145(17) 0.024(2) -0.0053(15) 0.0009(16) -0.0035(15)
C22 0.035(2) 0.0162(18) 0.030(2) -0.0035(17) 0.0019(19) -0.0098(17)
C23 0.023(2) 0.0174(18) 0.026(2) -0.0042(16) 0.0005(17) -0.0038(16)
C19 0.025(2) 0.0223(19) 0.030(2) -0.0035(17) -0.0017(17) -0.0101(17)
C21 0.036(2) 0.024(2) 0.022(2) -0.0064(17) 0.0016(18) -0.0022(18)
C49 0.0152(19) 0.0223(19) 0.046(3) -0.0096(19) -0.0010(18) -0.0012(17)
C42 0.0134(18) 0.027(2) 0.028(2) 0.0017(17) -0.0050(16) -0.0053(16)
C69 0.0155(19) 0.031(2) 0.026(2) -0.0105(18) 0.0012(16) 0.0016(17)
C4 0.023(2) 0.0225(19) 0.032(2) -0.0095(17) -0.0088(18) -0.0070(17)
C20 0.025(2) 0.025(2) 0.032(2) -0.0117(18) 0.0015(18) -0.0009(18)
C45 0.020(2) 0.0215(19) 0.047(3) -0.0071(19) -0.0013(19) -0.0031(17)
C48 0.029(2) 0.026(2) 0.034(2) -0.0039(18) 0.0001(19) -0.0114(18)
C46 0.0171(19) 0.022(2) 0.047(3) -0.0107(19) -0.0025(18) 0.0019(17)
C24 0.039(2) 0.024(2) 0.027(2) -0.0029(19) 0.005(2) -0.0035(19)

loop_
_atom_type_symbol
_atom_type_description
_atom_type_scat_dispersion_real
_atom_type_scat_dispersion_imag
_atom_type_scat_source
C C 0.0033 0.0016 'International Tables Vol C Tables 4.2.6.8 and 6.1.1.4'
H H 0.0000 0.0000 'International Tables Vol C Tables 4.2.6.8 and 6.1.1.4'
N N 0.0061 0.0033 'International Tables Vol C Tables 4.2.6.8 and 6.1.1.4'
O O 0.0106 0.0060 'International Tables Vol C Tables 4.2.6.8 and 6.1.1.4'
Zn Zn 0.2839 1.4301 'International Tables Vol C Tables 4.2.6.8 and 6.1.1.4'

loop_
_geom_angle_atom_site_label_1
_geom_angle_atom_site_label_2
_geom_angle_atom_site_label_3
_geom_angle
_geom_angle_site_symmetry_1
_geom_angle_site_symmetry_3
O6 Zn1 N7 111.24(11) . .
O6 Zn1 N14 116.29(11) . 1_455
O6 Zn1 N2 102.78(11) . 1_556
N7 Zn1 N14 106.05(12) . 1_455
N7 Zn1 N2 113.58(11) . 1_556
N2 Zn1 N14 107.06(12) 1_556 1_455
N15 Zn4 N6 101.58(12) . .
O9 Zn4 N6 117.50(11) . .
O9 Zn4 N15 114.44(11) . .
O9 Zn4 O10 99.41(11) . .
O10 Zn4 N6 106.23(11) . .
O10 Zn4 N15 118.25(11) . .
O2 Zn3 N1 107.65(12) . .
O2 Zn3 N12 115.22(11) . 1_455
N1 Zn3 N12 105.57(12) . 1_455
O13 Zn3 O2 96.33(11) . .
O13 Zn3 N1 122.12(11) . .
O13 Zn3 N12 110.24(11) . 1_455
N3 Zn2 N8 115.07(12) . .
N3 Zn2 O5 91.98(13) . .
N8 Zn2 O5 96.11(13) . .
O3 Zn2 N3 137.97(13) . .
O3 Zn2 N8 101.94(12) . .
O3 Zn2 O5 103.63(16) . .
C1 O2 Zn3 120.5(2) . .
C76 N6 Zn4 126.8(2) . .
C76 N6 C75 103.1(3) . 1_556
C75 N6 Zn4 130.0(2) 1_556 .
C51 N15 Zn4 119.7(2) . .
C51 N15 C55 117.1(3) . .
C55 N15 Zn4 123.1(2) . .
C50 O9 Zn4 114.4(2) . .
C26 N1 Zn3 128.0(2) . .
C26 N1 C25 102.4(3) . .
C25 N1 Zn3 129.2(2) . .
C27 O6 Zn1 115.6(2) . .
N1 C26 N4 122.2(3) . .
N2 C26 N4 124.2(3) . .
N2 C26 N1 113.6(3) . .
O10 C74 C64 116.6(3) . .
O11 C74 O10 124.2(3) . .
O11 C74 C64 119.1(3) . .
C76 N7 Zn1 132.7(2) . .
C76 N7 N8 105.3(3) . 1_556
N8 N7 Zn1 121.9(2) 1_556 .
N6 C76 N10 124.5(3) . .
N7 C76 N6 112.8(3) . .
N7 C76 N10 122.6(3) . .
C73 O13 Zn3 113.2(2) . .
C16 N12 Zn3 119.3(2) . 1_655
C15 N12 Zn3 122.4(2) . 1_655
C15 N12 C16 118.1(3) . .
N2 N3 Zn2 118.9(2) . .
C25 N3 Zn2 132.7(2) . .
C25 N3 N2 105.7(3) . .
C41 N14 Zn1 120.8(2) . 1_655
C41 N14 C42 117.8(3) . .
C42 N14 Zn1 121.3(2) . 1_655
N7 N8 Zn2 120.6(2) 1_554 .
C75 N8 Zn2 129.4(2) . .
C75 N8 N7 106.4(3) . 1_554
C26 N2 Zn1 130.0(2) . 1_554
C26 N2 N3 105.6(3) . .
N3 N2 Zn1 124.1(2) . 1_554
C74 O10 Zn4 117.1(2) . .
C64 C65 C66 120.4(3) . .
C24 O3 Zn2 123.1(3) . .
C32 C33 C28 120.7(3) . .
C59 N16 C58 117.4(3) . .
O7 C27 O6 124.2(3) . .
O7 C27 C28 119.9(3) . .
O6 C27 C28 115.9(3) . .
C12 N11 C8 118.4(3) . .
O8 C50 O9 124.1(3) . .
O8 C50 C47 119.2(3) . .
O9 C50 C47 116.7(3) . .
N15 C51 C52 123.3(3) . .
N12 C16 C17 123.3(3) . .
C34 N13 C38 118.3(3) . .
C67 C72 C71 120.0(3) . .
C33 C32 C31 121.5(3) . .
C71 C70 C73 120.1(3) . .
C69 C70 C71 119.3(3) . .
C69 C70 C73 120.6(3) . .
N3 C25 N1 112.7(3) . .
N3 C25 N5 124.7(3) . .
N5 C25 N1 122.5(3) . .
C72 C67 C59 119.7(3) . .
C68 C67 C72 119.0(3) . .
C68 C67 C59 121.0(3) . .
C33 C28 C27 120.4(3) . .
C29 C28 C33 118.0(3) . .
C29 C28 C27 121.6(3) . .
C52 C53 C56 122.6(3) . .
C52 C53 C54 117.1(3) . .
C54 C53 C56 120.3(3) . .
C65 C64 C74 119.2(3) . .
C65 C64 C63 118.7(3) . .
C63 C64 C74 122.1(3) . .
C70 C71 C72 120.5(3) . .
C61 C66 C65 120.9(3) . .
C13 C14 C15 119.6(3) . .
C53 C52 C51 119.4(3) . .
C42 C43 C39 121.1(3) . .
C16 C17 C13 118.6(3) . .
N8 C75 N6 112.3(3) . 1_554
N8 C75 N9 125.0(3) . .
N9 C75 N6 122.5(3) . 1_554
N11 C12 C18 116.2(3) . .
N11 C12 C11 122.9(3) . .
C11 C12 C18 120.6(3) . .
C23 C18 C12 118.4(3) . .
C19 C18 C12 122.0(3) . .
C19 C18 C23 119.5(3) . .
C69 C68 C67 120.6(4) . .
C10 C11 C12 119.0(3) . .
C32 C31 C34 121.8(3) . .
C32 C31 C30 117.0(3) . .
C30 C31 C34 121.2(3) . .
N12 C15 C14 122.6(3) . .
N13 C34 C31 116.4(3) . .
N13 C34 C35 121.7(3) . .
C35 C34 C31 121.8(3) . .
C14 C13 C17 117.7(3) . .
C14 C13 C10 121.2(3) . .
C17 C13 C10 121.1(3) . .
O12 C73 O13 122.9(3) . .
O12 C73 C70 120.8(3) . .
O13 C73 C70 116.3(3) . .
N16 C59 C67 115.8(3) . .
N16 C59 C60 122.9(3) . .
C60 C59 C67 121.0(3) . .
C10 C9 C8 119.7(3) . .
C35 C36 C37 115.6(3) . .
C35 C36 C39 122.1(3) . .
C37 C36 C39 122.2(3) . .
N15 C55 C54 123.5(3) . .
C30 C29 C28 121.1(3) . .
C59 C60 C56 119.6(3) . .
C29 C30 C31 121.7(3) . .
C63 C62 C61 121.0(3) . .
N14 C41 C40 123.1(3) . .
C60 C56 C53 121.4(3) . .
C57 C56 C53 120.4(3) . .
C57 C56 C60 117.8(3) . .
C55 C54 C53 119.6(3) . .
C66 C61 C58 119.8(3) . 1_655
C62 C61 C66 118.2(3) . .
C62 C61 C58 121.9(3) . 1_655
C56 C57 C58 119.7(3) . .
C11 C10 C13 120.6(3) . .
C9 C10 C11 118.0(3) . .
C9 C10 C13 121.4(3) . .
C36 C35 C34 121.5(3) . .
C38 C37 C36 121.3(3) . .
C6 C5 C8 120.2(3) . .
C4 C5 C8 121.7(3) . .
C4 C5 C6 118.1(3) . .
N16 C58 C61 115.8(3) . 1_455
N16 C58 C57 122.6(3) . .
C57 C58 C61 121.7(3) . 1_455
C2 C3 C4 120.5(3) . .
C3 C2 C7 118.7(3) . .
C3 C2 C1 121.4(3) . .
C7 C2 C1 119.8(3) . .
C6 C7 C2 120.4(3) . .
C62 C63 C64 120.7(3) . .
N11 C8 C9 121.8(3) . .
N11 C8 C5 116.0(3) . .
C9 C8 C5 122.2(3) . .
C41 C40 C39 120.0(3) . .
C43 C39 C36 121.3(3) . .
C43 C39 C40 115.8(3) . .
C40 C39 C36 122.8(3) . .
C48 C47 C50 120.1(3) . .
C46 C47 C50 120.4(3) 1_465 .
C46 C47 C48 119.4(3) 1_465 .
O2 C1 C2 116.6(3) . .
O1 C1 O2 123.5(3) . .
O1 C1 C2 119.7(3) . .
C49 C44 C38 121.3(3) 1_645 .
C49 C44 C45 118.3(3) 1_645 .
C45 C44 C38 120.2(3) . .
N13 C38 C37 121.5(3) . .
N13 C38 C44 116.3(3) . .
C37 C38 C44 121.9(3) . .
C7 C6 C5 120.8(3) . .
C21 C22 C23 119.1(3) . .
C18 C23 C22 120.0(3) . .
C18 C19 C20 120.3(3) . .
C22 C21 C24 119.1(4) . 1_645
C20 C21 C22 120.8(3) . .
C20 C21 C24 120.1(3) . 1_645
C44 C49 C48 121.1(3) 1_465 .
N14 C42 C43 122.1(3) . .
C70 C69 C68 120.6(3) . .
C5 C4 C3 121.4(4) . .
C21 C20 C19 120.3(3) . .
C46 C45 C44 120.1(4) . .
C47 C48 C49 120.4(4) . .
C47 C46 C45 120.5(3) 1_645 .
O4 C24 O3 122.8(4) . .
O4 C24 C21 122.5(3) . 1_465
O3 C24 C21 114.7(3) . 1_465

loop_
_geom_bond_atom_site_label_1
_geom_bond_atom_site_label_2
_geom_bond_distance
_geom_bond_site_symmetry_2
Zn1 O6 1.959(2) .
Zn1 N7 1.962(3) .
Zn1 N14 2.035(3) 1_455
Zn1 N2 2.004(3) 1_556
Zn4 N6 2.018(3) .
Zn4 N15 2.016(3) .
Zn4 O9 1.960(2) .
Zn4 O10 1.967(2) .
Zn3 O2 1.954(2) .
Zn3 N1 1.994(3) .
Zn3 O13 1.946(2) .
Zn3 N12 2.034(3) 1_455
Zn2 N3 1.947(3) .
Zn2 N8 1.976(3) .
Zn2 O3 1.881(3) .
Zn2 O5 2.116(4) .
O12 C73 1.246(4) .
O4 C24 1.251(5) .
O7 C27 1.233(4) .
O2 C1 1.267(4) .
O8 C50 1.237(4) .
N6 C76 1.354(4) .
N6 C75 1.376(4) 1_556
N15 C51 1.331(4) .
N15 C55 1.354(5) .
N4 C26 1.359(4) .
O9 C50 1.252(4) .
N1 C26 1.355(4) .
N1 C25 1.372(4) .
O6 C27 1.273(4) .
C26 N2 1.302(4) .
C74 O10 1.274(4) .
C74 O11 1.237(4) .
C74 C64 1.507(5) .
N7 C76 1.325(4) .
N7 N8 1.419(4) 1_556
C76 N10 1.355(4) .
O13 C73 1.284(4) .
N12 Zn3 2.034(3) 1_655
N12 C16 1.344(4) .
N12 C15 1.328(4) .
N3 N2 1.421(4) .
N3 C25 1.307(5) .
N14 Zn1 2.035(3) 1_655
N14 C41 1.336(5) .
N14 C42 1.349(4) .
N8 N7 1.419(4) 1_554
N8 C75 1.307(4) .
N2 Zn1 2.004(3) 1_554
N5 C25 1.365(5) .
O1 C1 1.258(4) .
C65 C64 1.373(5) .
C65 C66 1.384(5) .
O3 C24 1.287(5) .
C33 C32 1.380(5) .
C33 C28 1.391(5) .
N16 C59 1.346(4) .
N16 C58 1.350(4) .
C27 C28 1.506(5) .
N11 C12 1.335(4) .
N11 C8 1.342(4) .
C50 C47 1.523(5) .
C51 C52 1.394(5) .
C16 C17 1.369(5) .
N13 C34 1.338(4) .
N13 C38 1.361(5) .
C72 C67 1.390(5) .
C72 C71 1.393(5) .
N9 C75 1.354(4) .
C32 C31 1.387(5) .
C70 C71 1.389(5) .
C70 C73 1.503(5) .
C70 C69 1.377(5) .
C67 C68 1.390(5) .
C67 C59 1.489(5) .
C28 C29 1.385(5) .
C53 C52 1.384(5) .
C53 C56 1.483(5) .
C53 C54 1.411(5) .
C64 C63 1.386(5) .
C66 C61 1.382(5) .
C14 C15 1.392(5) .
C14 C13 1.377(5) .
C43 C39 1.400(5) .
C43 C42 1.363(5) .
C17 C13 1.417(5) .
C75 N6 1.376(4) 1_554
C12 C18 1.492(4) .
C12 C11 1.390(5) .
C18 C23 1.392(5) .
C18 C19 1.378(5) .
C68 C69 1.384(5) .
C11 C10 1.388(5) .
C31 C34 1.483(5) .
C31 C30 1.398(5) .
C34 C35 1.388(5) .
C13 C10 1.475(5) .
C59 C60 1.382(5) .
C9 C10 1.386(5) .
C9 C8 1.396(5) .
C36 C35 1.385(5) .
C36 C37 1.396(5) .
C36 C39 1.465(5) .
C55 C54 1.359(5) .
C29 C30 1.366(5) .
C60 C56 1.388(5) .
C62 C61 1.378(5) .
C62 C63 1.369(5) .
C41 C40 1.372(5) .
C56 C57 1.382(5) .
C61 C58 1.495(5) 1_655
C57 C58 1.388(5) .
C37 C38 1.379(5) .
C5 C8 1.474(5) .
C5 C6 1.396(5) .
C5 C4 1.379(5) .
C58 C61 1.495(5) 1_455
C3 C2 1.380(5) .
C3 C4 1.385(5) .
C2 C7 1.396(5) .
C2 C1 1.487(5) .
C7 C6 1.381(5) .
C40 C39 1.401(5) .
C47 C48 1.381(5) .
C47 C46 1.375(5) 1_465
C44 C38 1.483(5) .
C44 C49 1.369(5) 1_645
C44 C45 1.412(5) .
C22 C23 1.399(5) .
C22 C21 1.383(5) .
C19 C20 1.382(5) .
C21 C20 1.366(5) .
C21 C24 1.495(5) 1_645
C49 C44 1.369(5) 1_465
C49 C48 1.382(5) .
C45 C46 1.380(5) .
C46 C47 1.375(5) 1_645
C24 C21 1.495(5) 1_465

loop_
_platon_squeeze_void_nr
_platon_squeeze_void_average_x
_platon_squeeze_void_average_y
_platon_squeeze_void_average_z
_platon_squeeze_void_volume
_platon_squeeze_void_count_electrons
_platon_squeeze_void_content
1 0.119 0.125 0.298 3031 676 ' '
